data_7153458
loop_
_publ_author_name
'Chowdhury, Chinmay'
'Sasmal, Anup Kumar'
'Achari, Basudeb'

_publ_section_title
;
 An expedient and facile route for the general synthesis of 3-aryl
 substituted 1,2,3-triazolo[1,5-a][1,4]benzodiazepin-6-ones and
 1,2,3-triazolo[1,5-a][1,5]benzodiazocin-7-ones.
;
_journal_issue 21
_journal_name_full 'Organic &amp; biomolecular chemistry'
_journal_page_first 4971
_journal_page_last 4977
_journal_paper_doi 10.1039/c0ob00217h
_journal_volume 8
_journal_year 2010
_chemical_formula_moiety C17H14N4O
_chemical_formula_sum 'C17 H14 N4 O'
_chemical_formula_weight 290.32
_chemical_melting_point 179.0(10)
_chemical_name_common triazolobenzodiazepinone
_chemical_name_systematic
;
?
;
_space_group_IT_number 14
_symmetry_cell_setting monoclinic
_symmetry_space_group_name_Hall '-P 2yn'
_symmetry_space_group_name_H-M 'P 1 21/n 1'
_atom_sites_solution_hydrogens geom
_atom_sites_solution_primary direct
_atom_sites_solution_secondary difmap
_audit_creation_method SHELXL-97
_cell_angle_alpha 90.00
_cell_angle_beta 96.240(4)
_cell_angle_gamma 90.00
_cell_formula_units_Z 4
_cell_length_a 13.2985(12)
_cell_length_b 7.5621(7)
_cell_length_c 14.0449(11)
_cell_measurement_reflns_used 2585
_cell_measurement_temperature 296(2)
_cell_measurement_theta_max 35.22
_cell_measurement_theta_min 2.00
_cell_volume 1404.1(2)
_computing_cell_refinement 'Apex 2, Bruker Kappa'
_computing_data_collection 'Apex 2, Bruker Kappa'
_computing_data_reduction 'Apex 2, Bruker Kappa'
_computing_molecular_graphics PLATON(Spek,2004)
_computing_structure_refinement 'SHELXL-97 (Sheldrick, 1997)'
_computing_structure_solution 'SHELXS-97 (Sheldrick, 1990)'
_diffrn_ambient_temperature 296(2)
_diffrn_measured_fraction_theta_full 0.989
_diffrn_measured_fraction_theta_max 0.989
_diffrn_measurement_device_type 'Bruker Kappa Apex 2'
_diffrn_measurement_method 'Difference Vectors'
_diffrn_radiation_monochromator graphite
_diffrn_radiation_source 'fine-focus sealed tube'
_diffrn_radiation_type MoK\a
_diffrn_radiation_wavelength 0.71073
_diffrn_reflns_av_R_equivalents 0.0265
_diffrn_reflns_av_sigmaI/netI 0.0263
_diffrn_reflns_limit_h_max 20
_diffrn_reflns_limit_h_min -21
_diffrn_reflns_limit_k_max 12
_diffrn_reflns_limit_k_min -12
_diffrn_reflns_limit_l_max 21
_diffrn_reflns_limit_l_min -22
_diffrn_reflns_number 23805
_diffrn_reflns_theta_full 35.22
_diffrn_reflns_theta_max 35.22
_diffrn_reflns_theta_min 2.00
_exptl_absorpt_coefficient_mu 0.090
_exptl_absorpt_correction_T_max 0.996
_exptl_absorpt_correction_T_min 0.991
_exptl_absorpt_correction_type none
_exptl_crystal_colour colourless
_exptl_crystal_density_diffrn 1.373
_exptl_crystal_density_method 'not measured'
_exptl_crystal_description needle-shaped
_exptl_crystal_F_000 608
_exptl_crystal_size_max 0.40
_exptl_crystal_size_mid 0.08
_exptl_crystal_size_min 0.05
_refine_diff_density_max 0.342
_refine_diff_density_min -0.218
_refine_diff_density_rms 0.043
_refine_ls_extinction_method none
_refine_ls_goodness_of_fit_ref 0.845
_refine_ls_hydrogen_treatment mixed
_refine_ls_matrix_type full
_refine_ls_number_parameters 200
_refine_ls_number_reflns 6221
_refine_ls_number_restraints 0
_refine_ls_restrained_S_all 0.845
_refine_ls_R_factor_all 0.0803
_refine_ls_R_factor_gt 0.0508
_refine_ls_shift/su_max 0.424
_refine_ls_shift/su_mean 0.008
_refine_ls_structure_factor_coef Fsqd
_refine_ls_weighting_details 'calc w=1/[\s^2^(Fo^2^)+(0.1000P)^2^+0.4254P] where P=(Fo^2^+2Fc^2^)/3'
_refine_ls_weighting_scheme calc
_refine_ls_wR_factor_gt 0.1389
_refine_ls_wR_factor_ref 0.1747
_reflns_number_gt 4101
_reflns_number_total 6221
_reflns_threshold_expression >2sigma(I)
_cod_data_source_file c0ob00217h.txt
_cod_data_source_block as355_0m
_cod_depositor_comments
;
The following automatic conversions were performed:

'_chemical_melting_point' value '178-180' was changed to '179.0(10)'
- the average value was taken and precision was estimated.

Automatic conversion script
Id: cif_fix_values 1891 2012-01-12 08:04:46Z andrius 
;
_cod_original_sg_symbol_H-M P21/n
_cod_database_code 7153458

loop_
_symmetry_equiv_pos_as_xyz
'x, y, z'
'-x+1/2, y+1/2, -z+1/2'
'-x, -y, -z'
'x-1/2, -y-1/2, z-1/2'

loop_
_atom_site_label
_atom_site_type_symbol
_atom_site_fract_x
_atom_site_fract_y
_atom_site_fract_z
_atom_site_U_iso_or_equiv
_atom_site_adp_type
_atom_site_occupancy
_atom_site_symmetry_multiplicity
_atom_site_calc_flag
_atom_site_refinement_flags
C5 C 0.29784(9) 0.61487(15) -0.08122(8) 0.0386(2) Uani 1 1 d .
C10 C 0.27618(8) 0.58728(14) 0.13298(7) 0.03350(19) Uani 1 1 d .
C9 C 0.37602(8) 0.52316(14) 0.11082(8) 0.0367(2) Uani 1 1 d .
H9A H 0.4178 0.4960 0.1700 0.044 Uiso 1 1 calc R
H9B H 0.3674 0.4154 0.0734 0.044 Uiso 1 1 calc R
C6 C 0.20885(9) 0.58309(15) -0.03952(7) 0.0378(2) Uani 1 1 d .
C12 C 0.27017(8) 0.62246(14) 0.31552(7) 0.0367(2) Uani 1 1 d .
C7 C 0.39355(9) 0.69718(15) -0.03430(8) 0.0392(2) Uani 1 1 d .
C11 C 0.23074(8) 0.62744(15) 0.21395(8) 0.0365(2) Uani 1 1 d .
C1 C 0.12233(10) 0.52145(18) -0.09414(9) 0.0479(3) Uani 1 1 d .
H1 H 0.0633 0.5027 -0.0656 0.057 Uiso 1 1 calc R
C13 C 0.20637(10) 0.57502(17) 0.38378(9) 0.0445(3) Uani 1 1 d .
H13 H 0.1389 0.5489 0.3646 0.053 Uiso 1 1 calc R
C17 C 0.36981(10) 0.66509(19) 0.34639(9) 0.0478(3) Uani 1 1 d .
H17 H 0.4128 0.7012 0.3021 0.057 Uiso 1 1 calc R
C4 C 0.29607(12) 0.58208(19) -0.17966(8) 0.0500(3) Uani 1 1 d .
H4 H 0.3538 0.6046 -0.2096 0.060 Uiso 1 1 calc R
C2 C 0.12382(13) 0.4881(2) -0.19052(10) 0.0563(3) Uani 1 1 d .
H2 H 0.0661 0.4459 -0.2267 0.068 Uiso 1 1 calc R
C8 C 0.51227(9) 0.7521(2) 0.10484(10) 0.0501(3) Uani 1 1 d .
H8A H 0.5739 0.6989 0.0892 0.075 Uiso 1 1 calc R
H8B H 0.5100 0.7478 0.1729 0.075 Uiso 1 1 calc R
H8C H 0.5096 0.8730 0.0839 0.075 Uiso 1 1 calc R
C14 C 0.24262(13) 0.56640(19) 0.47989(9) 0.0540(3) Uani 1 1 d .
H14 H 0.1994 0.5348 0.5249 0.065 Uiso 1 1 calc R
C16 C 0.40592(12) 0.6544(2) 0.44244(10) 0.0581(3) Uani 1 1 d .
H16 H 0.4732 0.6811 0.4622 0.070 Uiso 1 1 calc R
C3 C 0.21093(14) 0.5173(2) -0.23309(9) 0.0586(4) Uani 1 1 d .
H3 H 0.2123 0.4934 -0.2979 0.070 Uiso 1 1 calc R
C15 C 0.34235(14) 0.6044(2) 0.50896(10) 0.0592(4) Uani 1 1 d .
H15 H 0.3669 0.5964 0.5734 0.071 Uiso 1 1 calc R
N4 N 0.42648(7) 0.65626(13) 0.05730(7) 0.0386(2) Uani 1 1 d .
N1 N 0.20271(7) 0.61258(13) 0.05962(6) 0.03774(19) Uani 1 1 d .
N2 N 0.11527(8) 0.66451(17) 0.09246(8) 0.0481(2) Uani 1 1 d .
N3 N 0.13242(8) 0.67306(17) 0.18560(8) 0.0471(2) Uani 1 1 d .
O1 O 0.44017(8) 0.80042(15) -0.08108(7) 0.0555(3) Uani 1 1 d .

loop_
_atom_site_aniso_label
_atom_site_aniso_U_11
_atom_site_aniso_U_22
_atom_site_aniso_U_33
_atom_site_aniso_U_23
_atom_site_aniso_U_13
_atom_site_aniso_U_12
C5 0.0446(6) 0.0349(5) 0.0358(4) 0.0023(4) 0.0021(4) 0.0008(4)
C10 0.0313(4) 0.0335(4) 0.0353(4) 0.0020(3) 0.0018(3) -0.0020(3)
C9 0.0347(5) 0.0354(5) 0.0398(5) 0.0035(4) 0.0030(4) 0.0033(4)
C6 0.0395(5) 0.0370(5) 0.0354(4) 0.0023(4) -0.0023(4) -0.0015(4)
C12 0.0387(5) 0.0343(5) 0.0376(4) -0.0017(4) 0.0059(4) -0.0024(4)
C7 0.0389(5) 0.0384(5) 0.0413(5) 0.0015(4) 0.0086(4) 0.0006(4)
C11 0.0329(5) 0.0389(5) 0.0380(4) 0.0005(4) 0.0047(3) -0.0026(4)
C1 0.0453(6) 0.0497(7) 0.0457(6) 0.0026(5) -0.0081(5) -0.0052(5)
C13 0.0475(6) 0.0430(6) 0.0446(5) -0.0004(4) 0.0124(5) -0.0042(5)
C17 0.0432(6) 0.0576(7) 0.0422(5) -0.0025(5) 0.0032(4) -0.0089(5)
C4 0.0647(8) 0.0491(7) 0.0365(5) 0.0030(5) 0.0058(5) 0.0039(6)
C2 0.0661(9) 0.0530(7) 0.0449(6) 0.0004(5) -0.0162(6) -0.0055(6)
C8 0.0349(5) 0.0575(7) 0.0569(7) -0.0008(6) 0.0008(5) -0.0065(5)
C14 0.0749(9) 0.0480(7) 0.0417(6) 0.0006(5) 0.0178(6) -0.0023(6)
C16 0.0566(8) 0.0673(9) 0.0478(6) -0.0070(6) -0.0067(6) -0.0088(7)
C3 0.0823(10) 0.0554(8) 0.0354(5) -0.0012(5) -0.0060(6) 0.0014(7)
C15 0.0835(11) 0.0550(8) 0.0376(5) -0.0028(5) -0.0006(6) -0.0005(7)
N4 0.0321(4) 0.0420(5) 0.0418(4) 0.0014(3) 0.0047(3) -0.0028(3)
N1 0.0311(4) 0.0435(5) 0.0379(4) 0.0018(3) 0.0002(3) -0.0013(3)
N2 0.0318(4) 0.0649(7) 0.0469(5) 0.0012(5) 0.0013(4) 0.0028(4)
N3 0.0338(5) 0.0612(7) 0.0466(5) -0.0005(4) 0.0058(4) 0.0019(4)
O1 0.0534(5) 0.0602(6) 0.0545(5) 0.0115(4) 0.0134(4) -0.0114(4)

loop_
_atom_type_symbol
_atom_type_description
_atom_type_scat_dispersion_real
_atom_type_scat_dispersion_imag
_atom_type_scat_source
C C 0.0033 0.0016 'International Tables Vol C Tables 4.2.6.8 and 6.1.1.4'
H H 0.0000 0.0000 'International Tables Vol C Tables 4.2.6.8 and 6.1.1.4'
N N 0.0061 0.0033 'International Tables Vol C Tables 4.2.6.8 and 6.1.1.4'
O O 0.0106 0.0060 'International Tables Vol C Tables 4.2.6.8 and 6.1.1.4'

loop_
_geom_angle_atom_site_label_1
_geom_angle_atom_site_label_2
_geom_angle_atom_site_label_3
_geom_angle
C6 C5 C4 117.30(11)
C6 C5 C7 127.08(10)
C4 C5 C7 115.35(11)
N1 C10 C11 104.59(9)
N1 C10 C9 118.45(9)
C11 C10 C9 136.91(10)
N4 C9 C10 110.82(9)
C1 C6 C5 120.91(11)
C1 C6 N1 117.41(11)
C5 C6 N1 121.68(10)
C17 C12 C13 118.49(11)
C17 C12 C11 121.80(10)
C13 C12 C11 119.71(10)
O1 C7 N4 121.63(11)
O1 C7 C5 118.72(11)
N4 C7 C5 119.65(10)
N3 C11 C10 107.82(9)
N3 C11 C12 121.25(10)
C10 C11 C12 130.90(10)
C2 C1 C6 120.19(13)
C14 C13 C12 120.59(13)
C12 C17 C16 120.64(12)
C3 C4 C5 121.62(14)
C3 C2 C1 119.92(13)
C15 C14 C13 120.14(13)
C15 C16 C17 120.20(14)
C2 C3 C4 120.02(12)
C14 C15 C16 119.90(13)
C7 N4 C8 118.78(10)
C7 N4 C9 121.91(9)
C8 N4 C9 119.27(10)
C10 N1 N2 110.91(9)
C10 N1 C6 127.57(10)
N2 N1 C6 121.46(9)
N3 N2 N1 107.02(9)
N2 N3 C11 109.66(9)

loop_
_geom_bond_atom_site_label_1
_geom_bond_atom_site_label_2
_geom_bond_distance
C5 C6 1.3971(16)
C5 C4 1.4023(16)
C5 C7 1.5031(17)
C10 N1 1.3542(13)
C10 C11 1.3784(14)
C10 C9 1.4781(15)
C9 N4 1.4622(14)
C6 C1 1.3920(16)
C6 N1 1.4212(14)
C12 C17 1.3867(17)
C12 C13 1.3945(15)
C12 C11 1.4659(15)
C7 O1 1.2304(14)
C7 N4 1.3492(15)
C11 N3 1.3689(15)
C1 C2 1.3793(19)
C13 C14 1.3846(19)
C17 C16 1.3842(18)
C4 C3 1.378(2)
C2 C3 1.378(2)
C8 N4 1.4516(16)
C14 C15 1.375(2)
C16 C15 1.379(2)
N1 N2 1.3548(14)
N2 N3 1.3048(15)
